data_7003973
loop_
_publ_author_name
'Dureen, Meghan A.'
'Stephan, Douglas W.'

_publ_section_title
;
 Biphenylamide ligand complexes of Li and Al: hemilabile arene donors?
;
_journal_issue 35
_journal_name_full 'Dalton Transactions'
_journal_page_first 4723
_journal_page_last 4731
_journal_paper_doi 10.1039/b801772g
_journal_year 2008
_chemical_formula_sum 'C16 H19 N'
_chemical_formula_weight 225.32
_space_group_IT_number 14
_symmetry_cell_setting monoclinic
_symmetry_space_group_name_Hall '-P 2ybc'
_symmetry_space_group_name_H-M 'P 1 21/c 1'
_atom_sites_solution_hydrogens geom
_atom_sites_solution_primary direct
_atom_sites_solution_secondary difmap
_audit_creation_method SHELXL-97
_cell_angle_alpha 90.00
_cell_angle_beta 111.286(2)
_cell_angle_gamma 90.00
_cell_formula_units_Z 4
_cell_length_a 13.969(2)
_cell_length_b 6.1361(10)
_cell_length_c 17.014(3)
_cell_measurement_temperature 296(2)
_cell_measurement_theta_max 25.0
_cell_measurement_theta_min 2.0
_cell_volume 1358.9(4)
_computing_structure_refinement 'SHELXL-97 (Sheldrick, 1997)'
_computing_structure_solution 'SHELXS-97 (Sheldrick, 1990)'
_diffrn_ambient_temperature 296(2)
_diffrn_measured_fraction_theta_full 0.998
_diffrn_measured_fraction_theta_max 0.998
_diffrn_radiation_monochromator graphite
_diffrn_radiation_source 'fine-focus sealed tube'
_diffrn_radiation_type MoK\a
_diffrn_radiation_wavelength 0.71073
_diffrn_reflns_av_R_equivalents 0.0729
_diffrn_reflns_av_sigmaI/netI 0.0545
_diffrn_reflns_limit_h_max 16
_diffrn_reflns_limit_h_min -16
_diffrn_reflns_limit_k_max 7
_diffrn_reflns_limit_k_min -7
_diffrn_reflns_limit_l_max 20
_diffrn_reflns_limit_l_min -20
_diffrn_reflns_number 12397
_diffrn_reflns_theta_full 25.00
_diffrn_reflns_theta_max 25.00
_diffrn_reflns_theta_min 2.48
_exptl_absorpt_coefficient_mu 0.063
_exptl_absorpt_correction_type none
_exptl_crystal_density_diffrn 1.101
_exptl_crystal_density_method 'not measured'
_exptl_crystal_F_000 488
_exptl_crystal_size_max 0.25
_exptl_crystal_size_mid 0.22
_exptl_crystal_size_min 0.18
_refine_diff_density_max 0.115
_refine_diff_density_min -0.131
_refine_diff_density_rms 0.024
_refine_ls_extinction_method none
_refine_ls_goodness_of_fit_ref 0.876
_refine_ls_hydrogen_treatment mixed
_refine_ls_matrix_type full
_refine_ls_number_parameters 154
_refine_ls_number_reflns 2394
_refine_ls_number_restraints 0
_refine_ls_restrained_S_all 0.876
_refine_ls_R_factor_all 0.0915
_refine_ls_R_factor_gt 0.0387
_refine_ls_shift/su_max 0.000
_refine_ls_shift/su_mean 0.000
_refine_ls_structure_factor_coef Fsqd
_refine_ls_weighting_details 'calc w=1/[\s^2^(Fo^2^)+(0.0492P)^2^+0.1312P] where P=(Fo^2^+2Fc^2^)/3'
_refine_ls_weighting_scheme calc
_refine_ls_wR_factor_gt 0.0851
_refine_ls_wR_factor_ref 0.1072
_reflns_number_gt 1310
_reflns_number_total 2394
_reflns_threshold_expression >2sigma(I)
_cod_data_source_file b801772g.txt
_cod_data_source_block (2-C6H4-Ph)tBuNH
_cod_depositor_comments
;
The following automatic conversions were performed:
'_exptl_absorpt_correction_type' value 'NONE' changed to 'none' according
to '/home/saulius/struct/CIF-dictionaries/cif_core.dic' dictionary named
'cif_core.dic' version 2.4.1 from 2010-06-29.

Automatic conversion script
Id: cif_fix_enum 1527 2010-12-29 10:47:43Z saulius 
;
_cod_original_cell_volume 1358.8(4)
_cod_original_sg_symbol_H-M P2(1)/C
_cod_database_code 7003973

loop_
_symmetry_equiv_pos_as_xyz
'x, y, z'
'-x, y+1/2, -z+1/2'
'-x, -y, -z'
'x, -y-1/2, z-1/2'

loop_
_atom_site_label
_atom_site_type_symbol
_atom_site_fract_x
_atom_site_fract_y
_atom_site_fract_z
_atom_site_U_iso_or_equiv
_atom_site_adp_type
_atom_site_occupancy
_atom_site_symmetry_multiplicity
_atom_site_calc_flag
_atom_site_refinement_flags
_atom_site_disorder_assembly
_atom_site_disorder_group
N1 N 0.25060(12) 0.2380(3) 0.32188(8) 0.0745(5) Uani 1 1 d . . .
H1A H 0.2862 0.1243 0.3209 0.089 Uiso 1 1 calc R . .
C1 C 0.16713(14) 0.2758(3) 0.24876(10) 0.0530(5) Uani 1 1 d . . .
C2 C 0.15850(12) 0.1583(3) 0.17533(10) 0.0485(4) Uani 1 1 d . . .
C3 C 0.07224(14) 0.1893(3) 0.10318(11) 0.0624(5) Uani 1 1 d . . .
H3A H 0.0664 0.1110 0.0549 0.075 Uiso 1 1 calc R . .
C4 C -0.00522(15) 0.3317(4) 0.10026(13) 0.0743(6) Uani 1 1 d . . .
H4A H -0.0622 0.3497 0.0509 0.089 Uiso 1 1 calc R . .
C5 C 0.00366(14) 0.4461(4) 0.17171(13) 0.0710(6) Uani 1 1 d . . .
H5A H -0.0480 0.5426 0.1710 0.085 Uiso 1 1 calc R . .
C6 C 0.08812(15) 0.4201(3) 0.24450(11) 0.0647(5) Uani 1 1 d . . .
H6A H 0.0927 0.5005 0.2921 0.078 Uiso 1 1 calc R . .
C7 C 0.23810(13) 0.0026(3) 0.17114(9) 0.0472(4) Uani 1 1 d . . .
C8 C 0.20989(15) -0.2062(3) 0.13929(11) 0.0603(5) Uani 1 1 d . . .
H8A H 0.1422 -0.2512 0.1254 0.072 Uiso 1 1 calc R . .
C9 C 0.28050(19) -0.3476(3) 0.12792(12) 0.0713(6) Uani 1 1 d . . .
H9A H 0.2599 -0.4864 0.1064 0.086 Uiso 1 1 calc R . .
C10 C 0.38035(19) -0.2854(4) 0.14794(12) 0.0735(6) Uani 1 1 d . . .
H10A H 0.4276 -0.3808 0.1397 0.088 Uiso 1 1 calc R . .
C11 C 0.41066(14) -0.0811(4) 0.18036(12) 0.0670(6) Uani 1 1 d . . .
H11A H 0.4788 -0.0383 0.1946 0.080 Uiso 1 1 calc R . .
C12 C 0.34019(13) 0.0608(3) 0.19177(10) 0.0543(5) Uani 1 1 d . . .
H12A H 0.3617 0.1987 0.2138 0.065 Uiso 1 1 calc R . .
C13 C 0.28750(14) 0.3614(3) 0.40039(11) 0.0594(5) Uani 1 1 d . . .
C14 C 0.21529(16) 0.3399(4) 0.44872(12) 0.0855(7) Uani 1 1 d . . .
H14A H 0.2057 0.1885 0.4580 0.128 Uiso 1 1 calc R . .
H14B H 0.1502 0.4045 0.4166 0.128 Uiso 1 1 calc R . .
H14C H 0.2444 0.4131 0.5020 0.128 Uiso 1 1 calc R . .
C15 C 0.39019(15) 0.2589(3) 0.45350(12) 0.0831(7) Uani 1 1 d . . .
H15A H 0.3799 0.1082 0.4635 0.125 Uiso 1 1 calc R . .
H15B H 0.4183 0.3341 0.5064 0.125 Uiso 1 1 calc R . .
H15C H 0.4370 0.2698 0.4240 0.125 Uiso 1 1 calc R . .
C16 C 0.30450(18) 0.6006(3) 0.38488(15) 0.1008(8) Uani 1 1 d . . .
H16A H 0.2401 0.6659 0.3514 0.151 Uiso 1 1 calc R . .
H16B H 0.3515 0.6111 0.3555 0.151 Uiso 1 1 calc R . .
H16C H 0.3326 0.6753 0.4379 0.151 Uiso 1 1 calc R . .

loop_
_atom_site_aniso_label
_atom_site_aniso_U_11
_atom_site_aniso_U_22
_atom_site_aniso_U_33
_atom_site_aniso_U_23
_atom_site_aniso_U_13
_atom_site_aniso_U_12
N1 0.0925(13) 0.0819(12) 0.0365(9) -0.0108(8) 0.0084(8) 0.0288(9)
C1 0.0629(12) 0.0573(11) 0.0399(10) 0.0016(9) 0.0201(9) 0.0010(10)
C2 0.0511(10) 0.0581(11) 0.0386(10) -0.0026(8) 0.0190(8) -0.0064(9)
C3 0.0536(11) 0.0854(14) 0.0463(11) -0.0099(10) 0.0159(9) -0.0069(11)
C4 0.0541(12) 0.1060(17) 0.0560(13) 0.0008(12) 0.0118(10) 0.0059(12)
C5 0.0626(12) 0.0896(15) 0.0641(13) 0.0079(12) 0.0271(11) 0.0146(11)
C6 0.0790(14) 0.0707(13) 0.0502(12) -0.0004(10) 0.0302(11) 0.0110(11)
C7 0.0572(11) 0.0526(11) 0.0318(9) -0.0011(8) 0.0162(8) -0.0054(9)
C8 0.0743(13) 0.0597(13) 0.0492(11) -0.0034(9) 0.0251(10) -0.0120(11)
C9 0.1068(18) 0.0504(12) 0.0574(13) -0.0037(10) 0.0305(12) -0.0008(13)
C10 0.0892(16) 0.0705(16) 0.0620(13) 0.0027(11) 0.0288(12) 0.0230(13)
C11 0.0580(12) 0.0771(14) 0.0629(13) -0.0009(11) 0.0184(10) 0.0070(12)
C12 0.0570(11) 0.0563(11) 0.0467(10) -0.0047(9) 0.0152(9) -0.0019(10)
C13 0.0688(12) 0.0663(13) 0.0420(10) -0.0097(9) 0.0186(9) -0.0083(10)
C14 0.0854(15) 0.1268(19) 0.0489(11) -0.0059(12) 0.0298(11) -0.0098(14)
C15 0.0770(15) 0.1074(18) 0.0536(12) -0.0109(12) 0.0102(11) -0.0025(13)
C16 0.1129(19) 0.0783(16) 0.1060(18) -0.0006(14) 0.0336(15) -0.0196(14)

loop_
_atom_type_symbol
_atom_type_description
_atom_type_scat_dispersion_real
_atom_type_scat_dispersion_imag
_atom_type_scat_source
C C 0.0033 0.0016 'International Tables Vol C Tables 4.2.6.8 and 6.1.1.4'
H H 0.0000 0.0000 'International Tables Vol C Tables 4.2.6.8 and 6.1.1.4'
N N 0.0061 0.0033 'International Tables Vol C Tables 4.2.6.8 and 6.1.1.4'

loop_
_geom_angle_atom_site_label_1
_geom_angle_atom_site_label_2
_geom_angle_atom_site_label_3
_geom_angle
_geom_angle_site_symmetry_1
_geom_angle_site_symmetry_3
_geom_angle_publ_flag
C1 N1 C13 129.81(16) . . ?
N1 C1 C6 123.11(16) . . ?
N1 C1 C2 119.01(16) . . ?
C6 C1 C2 117.83(16) . . ?
C3 C2 C1 118.81(16) . . ?
C3 C2 C7 118.07(15) . . ?
C1 C2 C7 123.12(15) . . ?
C4 C3 C2 122.55(18) . . ?
C5 C4 C3 118.44(19) . . ?
C4 C5 C6 120.75(19) . . ?
C5 C6 C1 121.62(18) . . ?
C12 C7 C8 117.13(17) . . ?
C12 C7 C2 122.73(15) . . ?
C8 C7 C2 119.95(16) . . ?
C9 C8 C7 121.21(19) . . ?
C10 C9 C8 120.49(19) . . ?
C9 C10 C11 119.6(2) . . ?
C10 C11 C12 120.07(19) . . ?
C11 C12 C7 121.51(17) . . ?
N1 C13 C14 111.53(16) . . ?
N1 C13 C16 111.54(16) . . ?
C14 C13 C16 110.65(18) . . ?
N1 C13 C15 105.79(15) . . ?
C14 C13 C15 108.02(16) . . ?
C16 C13 C15 109.11(17) . . ?

loop_
_geom_bond_atom_site_label_1
_geom_bond_atom_site_label_2
_geom_bond_distance
_geom_bond_site_symmetry_2
_geom_bond_publ_flag
N1 C1 1.381(2) . ?
N1 C13 1.457(2) . ?
C1 C6 1.396(2) . ?
C1 C2 1.409(2) . ?
C2 C3 1.386(2) . ?
C2 C7 1.487(2) . ?
C3 C4 1.378(3) . ?
C4 C5 1.370(3) . ?
C5 C6 1.375(2) . ?
C7 C12 1.386(2) . ?
C7 C8 1.391(2) . ?
C8 C9 1.379(3) . ?
C9 C10 1.364(3) . ?
C10 C11 1.373(3) . ?
C11 C12 1.380(2) . ?
C13 C14 1.521(3) . ?
C13 C16 1.525(3) . ?
C13 C15 1.526(2) . ?

loop_
_cod_related_entry_id
_cod_related_entry_database
_cod_related_entry_code
1 ChemSpider 30652662
